data_7056057
loop_
_publ_author_name
'Luque-Agudo, V.'
'Albarr\'an-Velo, J.'
'Fern\'andez-Bola\~nos, J. G.'
'L\'opez, O.'
'Light, M. E.'
'Padr\'on, J. M.'
'Lagunes, I.'
'Rom\'an, E.'
'Serrano, J. A.'
'Gil, M. V.'

_publ_section_title
;
 Synthesis and antiproliferative activity of sulfa-Michael adducts and
 thiochromenes derived from carbohydrates
;
_journal_issue 8
_journal_name_full 'New J. Chem.'
_journal_page_first 3154
_journal_paper_doi 10.1039/C6NJ03940E
_journal_volume 41
_journal_year 2017
_chemical_absolute_configuration ad
_chemical_formula_moiety 'C21 H31 N O14 S'
_chemical_formula_sum 'C21 H31 N O14 S'
_chemical_formula_weight 553.53
_space_group_crystal_system monoclinic
_space_group_IT_number 4
_space_group_name_Hall 'P 2yb'
_space_group_name_H-M_alt 'P 1 21 1'
_symmetry_space_group_name_Hall 'P 2yb'
_symmetry_space_group_name_H-M 'P 1 21 1'
_atom_sites_solution_hydrogens geom
_atom_sites_solution_primary direct
_audit_creation_date 2015-01-07
_audit_creation_method
;
Olex2 1.2-alpha
(compiled 2015.01.06 svn.r3119 for OlexSys, GUI svn.r4979)
;
_audit_update_record
;
2016-12-15 deposited with the CCDC.
2017-03-10 downloaded from the CCDC.
;
_cell_angle_alpha 90
_cell_angle_beta 102.8901(18)
_cell_angle_gamma 90
_cell_formula_units_Z 2
_cell_length_a 7.47001(14)
_cell_length_b 17.3307(3)
_cell_length_c 10.39519(18)
_cell_measurement_reflns_used 12809
_cell_measurement_temperature 100(2)
_cell_measurement_theta_max 32.0310
_cell_measurement_theta_min 2.3460
_cell_volume 1311.85(4)
_computing_cell_refinement
'CrysAlisPro, Agilent Technologies, Version 1.171.37.35 (release 13-08-2014 CrysAlis171 .NET) (compiled Aug 13 2014,18:06:01)'
_computing_data_collection 'CrystalClear-SM Expert 3.1 b27 (Rigaku, 2013)'
_computing_data_reduction
'CrysAlisPro, Agilent Technologies, Version 1.171.37.35 (release 13-08-2014 CrysAlis171 .NET) (compiled Aug 13 2014,18:06:01)'
_computing_molecular_graphics 'Olex2 (Dolomanov et al., 2009)'
_computing_publication_material 'Olex2 (Dolomanov et al., 2009)'
_computing_structure_refinement 'ShelXL (Sheldrick, 2008)'
_computing_structure_solution 'ShelXT (Sheldrick, 2015)'
_diffrn_ambient_temperature 100(2)
_diffrn_detector 'CCD area detector'
_diffrn_detector_area_resol_mean 28.5714
_diffrn_detector_type 'Rigaku HG Saturn724+ (2x2 bin mode)'
_diffrn_measured_fraction_theta_full 0.998
_diffrn_measured_fraction_theta_max 0.924
_diffrn_measurement_details
;
#__ type_ start__ end____ width___ exp.time_
  1 omega -113.00   67.00   1.0000   10.0000
omega____ theta____ kappa____ phi______ frames
    -      -23.0000    0.0000    0.0000 180

#__ type_ start__ end____ width___ exp.time_
  2 omega  -43.00    4.00   1.0000   10.0000
omega____ theta____ kappa____ phi______ frames
    -      -23.0000  -72.0000  -60.0000 47

#__ type_ start__ end____ width___ exp.time_
  3 omega -113.00   67.00   1.0000   10.0000
omega____ theta____ kappa____ phi______ frames
    -      -23.0000    0.0000   30.0000 180

#__ type_ start__ end____ width___ exp.time_
  4 omega  -73.00  -38.00   1.0000   10.0000
omega____ theta____ kappa____ phi______ frames
    -      -23.0000  -54.0000  -60.0000 35
;
_diffrn_measurement_device 'four-circle \k diffractometer'
_diffrn_measurement_device_type 'Rigaku AFC12 FRE-VHF'
_diffrn_measurement_method 'profile data from \w-scans'
_diffrn_measurement_specimen_support 'MiTeGen MicroMesh'
_diffrn_orient_matrix_UB_11 -0.0443882000
_diffrn_orient_matrix_UB_12 0.0105391000
_diffrn_orient_matrix_UB_13 0.0510436000
_diffrn_orient_matrix_UB_21 0.0739055000
_diffrn_orient_matrix_UB_22 -0.0158165000
_diffrn_orient_matrix_UB_23 0.0475569000
_diffrn_orient_matrix_UB_31 0.0452853000
_diffrn_orient_matrix_UB_32 0.0362424000
_diffrn_orient_matrix_UB_33 0.0060245000
_diffrn_radiation_collimation 0.3
_diffrn_radiation_monochromator 'Confocal mirrors, HF Varimax'
_diffrn_radiation_probe x-ray
_diffrn_radiation_type MoK\a
_diffrn_radiation_wavelength 0.71073
_diffrn_reflns_av_R_equivalents 0.0152
_diffrn_reflns_av_unetI/netI 0.0204
_diffrn_reflns_Laue_measured_fraction_full 0.998
_diffrn_reflns_Laue_measured_fraction_max 0.924
_diffrn_reflns_limit_h_max 9
_diffrn_reflns_limit_h_min -11
_diffrn_reflns_limit_k_max 21
_diffrn_reflns_limit_k_min -25
_diffrn_reflns_limit_l_max 14
_diffrn_reflns_limit_l_min -14
_diffrn_reflns_number 16085
_diffrn_reflns_point_group_measured_fraction_full 0.958
_diffrn_reflns_point_group_measured_fraction_max 0.811
_diffrn_reflns_theta_full 25.242
_diffrn_reflns_theta_max 32.121
_diffrn_reflns_theta_min 2.797
_diffrn_source 'Rotating Anode'
_diffrn_source_current 55.0
_diffrn_source_power 2.475
_diffrn_source_target Mo
_diffrn_source_type 'Rotating Anode'
_diffrn_source_voltage 45.0
_exptl_absorpt_coefficient_mu 0.193
_exptl_absorpt_correction_T_max 1.00000
_exptl_absorpt_correction_T_min 0.96302
_exptl_absorpt_correction_type multi-scan
_exptl_absorpt_process_details
'CrysAlisPro, Agilent Technologies, Version 1.171.37.35 (release 13-08-2014 CrysAlis171 .NET) (compiled Aug 13 2014,18:06:01) Empirical absorption correction using spherical harmonics, implemented in SCALE3 ABSPACK scaling algorithm.'
_exptl_crystal_colour 'clear colourless'
_exptl_crystal_colour_lustre clear
_exptl_crystal_colour_primary colourless
_exptl_crystal_density_diffrn 1.401
_exptl_crystal_F_000 584
_exptl_crystal_size_max 0.25
_exptl_crystal_size_mid 0.14
_exptl_crystal_size_min 0.04
_refine_diff_density_max 0.309
_refine_diff_density_min -0.155
_refine_diff_density_rms 0.044
_refine_ls_abs_structure_details
;
 Flack x determined using 2826 quotients [(I+)-(I-)]/[(I+)+(I-)]
 (Parsons, Flack and Wagner, Acta Cryst. B69 (2013) 249-259).
;
_refine_ls_abs_structure_Flack 0.02(2)
_refine_ls_extinction_method none
_refine_ls_goodness_of_fit_ref 1.031
_refine_ls_hydrogen_treatment constr
_refine_ls_matrix_type full
_refine_ls_number_parameters 340
_refine_ls_number_reflns 7465
_refine_ls_number_restraints 1
_refine_ls_restrained_S_all 1.031
_refine_ls_R_factor_all 0.0316
_refine_ls_R_factor_gt 0.0292
_refine_ls_shift/su_max 0.000
_refine_ls_shift/su_mean 0.000
_refine_ls_structure_factor_coef Fsqd
_refine_ls_weighting_details 'w=1/[\s^2^(Fo^2^)+(0.0468P)^2^+0.1411P] where P=(Fo^2^+2Fc^2^)/3'
_refine_ls_weighting_scheme calc
_refine_ls_wR_factor_gt 0.0734
_refine_ls_wR_factor_ref 0.0747
_reflns_Friedel_coverage 0.706
_reflns_Friedel_fraction_full 0.914
_reflns_Friedel_fraction_max 0.692
_reflns_number_gt 7088
_reflns_number_total 7465
_reflns_threshold_expression 'I > 2\s(I)'
_cod_data_source_file c6nj03940e1.cif
_cod_data_source_block 2015acc0002
_cod_depositor_comments 'Adding full bibliography for 7056056--7056057.cif.'
_cod_database_code 7056057
_shelx_space_group_comment
;
The symmetry employed for this shelxl refinement is uniquely defined
by the following loop, which should always be used as a source of
symmetry information in preference to the above space-group names.
They are only intended as comments.
;
_diffrn_measurement_device_type2 'Rigaku AFC12 (Right)'
_reflns_odcompleteness_completeness 91.94
_reflns_odcompleteness_iscentric 1
_reflns_odcompleteness_theta 32.13
_olex2_refinement_description
;
1. Fixed Uiso
 At 1.2 times of:
  All C(H) groups, All C(H,H) groups
 At 1.5 times of:
  All C(H,H,H) groups
2.a Ternary CH refined with riding coordinates:
 C2(H2), C7(H7), C10(H10), C13(H13), C16(H16)
2.b Secondary CH2 refined with riding coordinates:
 C1(H1A,H1B), C3(H3A,H3B), C5(H5A,H5B), C19(H19A,H19B)
2.c Idealised Me refined as rotating group:
 C6(H6A,H6B,H6C), C9(H9A,H9B,H9C), C12(H12A,H12B,H12C), C15(H15A,H15B,H15C),
 C18(H18A,H18B,H18C), C21(H21A,H21B,H21C)
;
_shelx_shelxl_version_number 2014/7
_olex2_submission_special_instructions 'No special instructions were received'

loop_
_space_group_symop_operation_xyz
'x, y, z'
'-x, y+1/2, -z'

loop_
_atom_site_label
_atom_site_type_symbol
_atom_site_fract_x
_atom_site_fract_y
_atom_site_fract_z
_atom_site_U_iso_or_equiv
_atom_site_adp_type
_atom_site_occupancy
_atom_site_site_symmetry_order
_atom_site_calc_flag
_atom_site_refinement_flags_posn
S1 S 0.34731(5) 0.71803(2) 0.74056(4) 0.01735(8) Uani 1 1 d .
O1 O 0.0455(2) 0.84210(9) 0.44585(17) 0.0344(3) Uani 1 1 d .
O2 O -0.0653(2) 0.78328(9) 0.59382(15) 0.0304(3) Uani 1 1 d .
O3 O 0.79425(16) 0.73026(7) 0.85450(12) 0.0208(2) Uani 1 1 d .
O4 O 0.7600(2) 0.63288(8) 0.70762(14) 0.0280(3) Uani 1 1 d .
O5 O 0.17384(15) 0.55703(7) 0.45368(10) 0.0136(2) Uani 1 1 d .
O6 O 0.36300(18) 0.60567(8) 0.33241(12) 0.0237(3) Uani 1 1 d .
O7 O 0.14177(14) 0.50686(6) 0.70662(10) 0.0121(2) Uani 1 1 d .
O8 O 0.23624(17) 0.54207(8) 0.92080(11) 0.0198(2) Uani 1 1 d .
O9 O 0.56538(15) 0.47668(6) 0.60043(10) 0.0123(2) Uani 1 1 d .
O10 O 0.48257(18) 0.42343(8) 0.39766(11) 0.0210(2) Uani 1 1 d .
O11 O 0.53137(15) 0.41765(6) 0.85545(10) 0.0126(2) Uani 1 1 d .
O12 O 0.34231(19) 0.35827(8) 0.96620(13) 0.0267(3) Uani 1 1 d .
O13 O 0.54006(15) 0.26139(7) 0.78596(11) 0.0154(2) Uani 1 1 d .
O14 O 0.26322(17) 0.21272(9) 0.69288(13) 0.0277(3) Uani 1 1 d .
N1 N 0.0289(2) 0.78541(9) 0.51276(15) 0.0207(3) Uani 1 1 d .
C1 C 0.1272(2) 0.71374(10) 0.48563(15) 0.0174(3) Uani 1 1 d .
H1A H 0.2311 0.7283 0.4492 0.021 Uiso 1 1 calc R
H1B H 0.0448 0.6830 0.4200 0.021 Uiso 1 1 calc R
C2 C 0.1955(2) 0.66473(9) 0.60867(14) 0.0138(3) Uani 1 1 d .
H2 H 0.0878 0.6491 0.6415 0.017 Uiso 1 1 calc R
C3 C 0.5472(2) 0.73926(10) 0.67175(18) 0.0217(3) Uani 1 1 d .
H3A H 0.5201 0.7261 0.5787 0.026 Uiso 1 1 calc R
H3B H 0.5745 0.7940 0.6800 0.026 Uiso 1 1 calc R
C4 C 0.7115(2) 0.69378(10) 0.74352(16) 0.0189(3) Uani 1 1 d .
C5 C 0.9533(2) 0.69135(12) 0.93487(18) 0.0242(3) Uani 1 1 d .
H5A H 1.0466 0.6837 0.8845 0.029 Uiso 1 1 calc R
H5B H 0.9182 0.6414 0.9632 0.029 Uiso 1 1 calc R
C6 C 1.0258(3) 0.74177(15) 1.0522(2) 0.0359(5) Uani 1 1 d .
H6A H 1.0589 0.7912 1.0228 0.054 Uiso 1 1 calc GR
H6B H 1.1320 0.7180 1.1070 0.054 Uiso 1 1 calc GR
H6C H 0.9328 0.7484 1.1018 0.054 Uiso 1 1 calc GR
C7 C 0.2872(2) 0.59071(9) 0.57239(14) 0.0117(2) Uani 1 1 d .
H7 H 0.4068 0.6043 0.5547 0.014 Uiso 1 1 calc R
C8 C 0.2333(2) 0.56653(10) 0.33968(15) 0.0170(3) Uani 1 1 d .
C9 C 0.1141(3) 0.52235(13) 0.22907(17) 0.0280(4) Uani 1 1 d .
H9A H 0.1182 0.4685 0.2510 0.042 Uiso 1 1 calc GR
H9B H 0.1578 0.5297 0.1498 0.042 Uiso 1 1 calc GR
H9C H -0.0100 0.5406 0.2156 0.042 Uiso 1 1 calc GR
C10 C 0.3156(2) 0.52858(8) 0.67880(14) 0.0107(2) Uani 1 1 d .
H10 H 0.3988 0.5474 0.7593 0.013 Uiso 1 1 calc R
C11 C 0.1249(2) 0.51122(9) 0.83471(14) 0.0132(3) Uani 1 1 d .
C12 C -0.0483(2) 0.47232(10) 0.84905(16) 0.0178(3) Uani 1 1 d .
H12A H -0.1517 0.4973 0.7932 0.027 Uiso 1 1 calc GR
H12B H -0.0590 0.4756 0.9392 0.027 Uiso 1 1 calc GR
H12C H -0.0454 0.4191 0.8240 0.027 Uiso 1 1 calc GR
C13 C 0.3926(2) 0.45460(9) 0.63063(14) 0.0110(2) Uani 1 1 d .
H13 H 0.3087 0.4369 0.5496 0.013 Uiso 1 1 calc R
C14 C 0.5887(2) 0.46200(9) 0.47660(14) 0.0138(3) Uani 1 1 d .
C15 C 0.7561(2) 0.50177(11) 0.45304(16) 0.0185(3) Uani 1 1 d .
H15A H 0.7277 0.5548 0.4306 0.028 Uiso 1 1 calc GR
H15B H 0.7960 0.4768 0.3819 0.028 Uiso 1 1 calc GR
H15C H 0.8521 0.4993 0.5316 0.028 Uiso 1 1 calc GR
C16 C 0.4200(2) 0.39004(9) 0.73210(14) 0.0117(2) Uani 1 1 d .
H16 H 0.3001 0.3739 0.7461 0.014 Uiso 1 1 calc R
C17 C 0.4772(2) 0.39612(10) 0.96712(15) 0.0164(3) Uani 1 1 d .
C18 C 0.6076(3) 0.42617(12) 1.08743(16) 0.0243(4) Uani 1 1 d .
H18A H 0.7115 0.3923 1.1102 0.037 Uiso 1 1 calc GR
H18B H 0.5465 0.4286 1.1594 0.037 Uiso 1 1 calc GR
H18C H 0.6482 0.4768 1.0698 0.037 Uiso 1 1 calc GR
C19 C 0.5152(2) 0.32095(9) 0.68692(15) 0.0159(3) Uani 1 1 d .
H19A H 0.4417 0.3013 0.6045 0.019 Uiso 1 1 calc R
H19B H 0.6336 0.3365 0.6719 0.019 Uiso 1 1 calc R
C20 C 0.3996(2) 0.21193(10) 0.78006(15) 0.0163(3) Uani 1 1 d .
C21 C 0.4358(3) 0.15824(10) 0.89582(17) 0.0208(3) Uani 1 1 d .
H21A H 0.5544 0.1349 0.9043 0.031 Uiso 1 1 calc GR
H21B H 0.3433 0.1188 0.8827 0.031 Uiso 1 1 calc GR
H21C H 0.4328 0.1866 0.9746 0.031 Uiso 1 1 calc GR

loop_
_atom_site_aniso_label
_atom_site_aniso_U_11
_atom_site_aniso_U_22
_atom_site_aniso_U_33
_atom_site_aniso_U_23
_atom_site_aniso_U_13
_atom_site_aniso_U_12
S1 0.01988(17) 0.01486(16) 0.01552(15) -0.00142(14) 0.00019(12) -0.00087(15)
O1 0.0391(8) 0.0201(7) 0.0430(8) 0.0113(6) 0.0075(7) 0.0026(6)
O2 0.0310(7) 0.0270(7) 0.0360(7) 0.0032(6) 0.0135(6) 0.0086(6)
O3 0.0168(5) 0.0209(6) 0.0228(5) -0.0056(5) 0.0005(4) 0.0034(5)
O4 0.0352(8) 0.0177(6) 0.0284(7) -0.0045(5) 0.0011(6) 0.0007(6)
O5 0.0136(5) 0.0175(5) 0.0090(4) 0.0007(4) 0.0013(4) -0.0016(4)
O6 0.0259(6) 0.0303(7) 0.0164(5) 0.0041(5) 0.0079(5) -0.0055(5)
O7 0.0107(5) 0.0158(5) 0.0102(4) 0.0003(4) 0.0034(4) -0.0014(4)
O8 0.0188(6) 0.0277(6) 0.0137(5) -0.0053(5) 0.0056(4) -0.0053(5)
O9 0.0112(5) 0.0159(5) 0.0106(4) -0.0013(4) 0.0038(4) -0.0015(4)
O10 0.0231(6) 0.0257(6) 0.0161(5) -0.0078(5) 0.0085(4) -0.0078(5)
O11 0.0138(5) 0.0139(5) 0.0096(4) -0.0003(4) 0.0018(4) -0.0016(4)
O12 0.0312(7) 0.0317(7) 0.0191(6) 0.0018(5) 0.0094(5) -0.0137(6)
O13 0.0148(5) 0.0119(5) 0.0180(5) 0.0012(4) 0.0003(4) 0.0018(4)
O14 0.0192(6) 0.0280(7) 0.0299(6) 0.0055(6) -0.0072(5) -0.0050(6)
N1 0.0170(7) 0.0163(7) 0.0260(7) 0.0021(5) -0.0008(5) 0.0024(5)
C1 0.0163(6) 0.0169(7) 0.0181(6) 0.0036(6) 0.0020(5) 0.0026(6)
C2 0.0137(6) 0.0126(6) 0.0143(6) 0.0000(5) 0.0015(5) -0.0003(5)
C3 0.0190(7) 0.0185(8) 0.0253(8) 0.0061(6) -0.0002(6) -0.0056(6)
C4 0.0186(7) 0.0170(7) 0.0203(7) 0.0009(6) 0.0029(6) -0.0041(6)
C5 0.0151(7) 0.0309(9) 0.0251(8) -0.0051(7) 0.0012(6) 0.0059(7)
C6 0.0187(8) 0.0501(14) 0.0351(10) -0.0171(9) -0.0023(7) 0.0031(9)
C7 0.0108(6) 0.0136(6) 0.0099(5) 0.0011(5) 0.0009(4) -0.0007(5)
C8 0.0185(7) 0.0211(8) 0.0109(6) 0.0026(5) 0.0021(5) 0.0021(6)
C9 0.0275(9) 0.0435(12) 0.0118(7) -0.0038(7) 0.0022(6) -0.0065(8)
C10 0.0096(6) 0.0122(6) 0.0103(5) 0.0002(5) 0.0022(4) -0.0007(5)
C11 0.0140(6) 0.0151(7) 0.0113(6) 0.0009(5) 0.0047(5) 0.0019(5)
C12 0.0152(7) 0.0239(8) 0.0158(7) 0.0013(6) 0.0063(5) -0.0031(6)
C13 0.0107(6) 0.0126(6) 0.0104(6) -0.0007(5) 0.0036(5) -0.0010(5)
C14 0.0158(7) 0.0143(6) 0.0123(6) 0.0001(5) 0.0051(5) 0.0008(5)
C15 0.0147(7) 0.0252(8) 0.0172(7) 0.0014(6) 0.0067(5) -0.0039(6)
C16 0.0126(6) 0.0120(6) 0.0105(5) -0.0007(5) 0.0024(5) -0.0012(5)
C17 0.0225(8) 0.0146(7) 0.0128(6) 0.0009(5) 0.0051(6) -0.0004(6)
C18 0.0330(9) 0.0267(9) 0.0122(6) -0.0005(6) 0.0023(6) -0.0055(7)
C19 0.0197(7) 0.0128(7) 0.0159(6) 0.0001(5) 0.0057(5) 0.0021(6)
C20 0.0154(6) 0.0143(7) 0.0183(6) -0.0005(6) 0.0019(5) 0.0020(6)
C21 0.0235(8) 0.0188(8) 0.0203(7) 0.0050(6) 0.0051(6) 0.0016(6)

loop_
_atom_type_symbol
_atom_type_description
_atom_type_scat_dispersion_real
_atom_type_scat_dispersion_imag
_atom_type_scat_source
C C 0.0033 0.0016 'International Tables Vol C Tables 4.2.6.8 and 6.1.1.4'
H H 0.0000 0.0000 'International Tables Vol C Tables 4.2.6.8 and 6.1.1.4'
N N 0.0061 0.0033 'International Tables Vol C Tables 4.2.6.8 and 6.1.1.4'
O O 0.0106 0.0060 'International Tables Vol C Tables 4.2.6.8 and 6.1.1.4'
S S 0.1246 0.1234 'International Tables Vol C Tables 4.2.6.8 and 6.1.1.4'

loop_
_geom_angle_atom_site_label_1
_geom_angle_atom_site_label_2
_geom_angle_atom_site_label_3
_geom_angle
C2 S1 C3 103.45(8)
C4 O3 C5 115.87(13)
C8 O5 C7 116.59(12)
C11 O7 C10 117.62(11)
C14 O9 C13 117.70(12)
C17 O11 C16 116.32(12)
C20 O13 C19 116.69(12)
O1 N1 C1 116.16(15)
O2 N1 O1 124.49(16)
O2 N1 C1 119.29(14)
N1 C1 H1A 109.0
N1 C1 H1B 109.0
N1 C1 C2 112.90(13)
H1A C1 H1B 107.8
C2 C1 H1A 109.0
C2 C1 H1B 109.0
S1 C2 H2 107.4
C1 C2 S1 112.58(11)
C1 C2 H2 107.4
C1 C2 C7 110.01(12)
C7 C2 S1 111.72(10)
C7 C2 H2 107.4
S1 C3 H3A 109.6
S1 C3 H3B 109.6
H3A C3 H3B 108.1
C4 C3 S1 110.25(11)
C4 C3 H3A 109.6
C4 C3 H3B 109.6
O3 C4 C3 110.34(15)
O4 C4 O3 124.64(16)
O4 C4 C3 125.01(16)
O3 C5 H5A 110.3
O3 C5 H5B 110.3
O3 C5 C6 107.27(15)
H5A C5 H5B 108.5
C6 C5 H5A 110.3
C6 C5 H5B 110.3
C5 C6 H6A 109.5
C5 C6 H6B 109.5
C5 C6 H6C 109.5
H6A C6 H6B 109.5
H6A C6 H6C 109.5
H6B C6 H6C 109.5
O5 C7 C2 109.61(12)
O5 C7 H7 108.7
O5 C7 C10 107.02(12)
C2 C7 H7 108.7
C10 C7 C2 114.08(11)
C10 C7 H7 108.7
O5 C8 C9 110.60(14)
O6 C8 O5 123.16(15)
O6 C8 C9 126.23(15)
C8 C9 H9A 109.5
C8 C9 H9B 109.5
C8 C9 H9C 109.5
H9A C9 H9B 109.5
H9A C9 H9C 109.5
H9B C9 H9C 109.5
O7 C10 C7 110.14(11)
O7 C10 H10 110.1
O7 C10 C13 105.51(11)
C7 C10 H10 110.1
C7 C10 C13 110.79(11)
C13 C10 H10 110.1
O7 C11 C12 109.99(13)
O8 C11 O7 123.41(14)
O8 C11 C12 126.59(14)
C11 C12 H12A 109.5
C11 C12 H12B 109.5
C11 C12 H12C 109.5
H12A C12 H12B 109.5
H12A C12 H12C 109.5
H12B C12 H12C 109.5
O9 C13 C10 105.53(11)
O9 C13 H13 109.1
O9 C13 C16 110.91(12)
C10 C13 H13 109.1
C16 C13 C10 113.01(11)
C16 C13 H13 109.1
O9 C14 C15 110.92(13)
O10 C14 O9 122.87(14)
O10 C14 C15 126.17(14)
C14 C15 H15A 109.5
C14 C15 H15B 109.5
C14 C15 H15C 109.5
H15A C15 H15B 109.5
H15A C15 H15C 109.5
H15B C15 H15C 109.5
O11 C16 C13 109.50(12)
O11 C16 H16 109.1
O11 C16 C19 108.59(12)
C13 C16 H16 109.1
C19 C16 C13 111.44(12)
C19 C16 H16 109.1
O11 C17 C18 110.79(14)
O12 C17 O11 123.40(14)
O12 C17 C18 125.81(15)
C17 C18 H18A 109.5
C17 C18 H18B 109.5
C17 C18 H18C 109.5
H18A C18 H18B 109.5
H18A C18 H18C 109.5
H18B C18 H18C 109.5
O13 C19 C16 109.78(12)
O13 C19 H19A 109.7
O13 C19 H19B 109.7
C16 C19 H19A 109.7
C16 C19 H19B 109.7
H19A C19 H19B 108.2
O13 C20 C21 111.11(13)
O14 C20 O13 123.21(15)
O14 C20 C21 125.67(16)
C20 C21 H21A 109.5
C20 C21 H21B 109.5
C20 C21 H21C 109.5
H21A C21 H21B 109.5
H21A C21 H21C 109.5
H21B C21 H21C 109.5

loop_
_geom_bond_atom_site_label_1
_geom_bond_atom_site_label_2
_geom_bond_distance
S1 C2 1.8235(16)
S1 C3 1.8310(18)
O1 N1 1.226(2)
O2 N1 1.213(2)
O3 C4 1.340(2)
O3 C5 1.457(2)
O4 C4 1.202(2)
O5 C7 1.4541(17)
O5 C8 1.3651(18)
O6 C8 1.199(2)
O7 C10 1.4417(17)
O7 C11 1.3671(16)
O8 C11 1.203(2)
O9 C13 1.4459(17)
O9 C14 1.3609(17)
O10 C14 1.208(2)
O11 C16 1.4453(17)
O11 C17 1.3637(18)
O12 C17 1.201(2)
O13 C19 1.4403(19)
O13 C20 1.346(2)
O14 C20 1.203(2)
N1 C1 1.501(2)
C1 H1A 0.9700
C1 H1B 0.9700
C1 C2 1.525(2)
C2 H2 0.9800
C2 C7 1.540(2)
C3 H3A 0.9700
C3 H3B 0.9700
C3 C4 1.508(2)
C5 H5A 0.9700
C5 H5B 0.9700
C5 C6 1.500(3)
C6 H6A 0.9600
C6 H6B 0.9600
C6 H6C 0.9600
C7 H7 0.9800
C7 C10 1.524(2)
C8 C9 1.498(2)
C9 H9A 0.9600
C9 H9B 0.9600
C9 H9C 0.9600
C10 H10 0.9800
C10 C13 1.534(2)
C11 C12 1.496(2)
C12 H12A 0.9600
C12 H12B 0.9600
C12 H12C 0.9600
C13 H13 0.9800
C13 C16 1.520(2)
C14 C15 1.495(2)
C15 H15A 0.9600
C15 H15B 0.9600
C15 H15C 0.9600
C16 H16 0.9800
C16 C19 1.519(2)
C17 C18 1.497(2)
C18 H18A 0.9600
C18 H18B 0.9600
C18 H18C 0.9600
C19 H19A 0.9700
C19 H19B 0.9700
C20 C21 1.497(2)
C21 H21A 0.9600
C21 H21B 0.9600
C21 H21C 0.9600
